data_7230059
loop_
_publ_author_name
'Xu, Fen'
'Si, Xiao-Ju'
'Wang, Xiao-Ning'
'Kou, Hao-Dong'
'Chen, Di-Ming'
'Liu, Chun-Sen'
'Du, Miao'

_publ_section_title
;
 A high-activity cobalt-based MOF catalyst for [2&#x00A0;+ 2 + 2]
 cycloaddition of diynes and alkynes: insights into alkyne affinity and
 selectivity control
;
_journal_issue 9
_journal_name_full 'RSC Advances'
_journal_page_first 4895
_journal_paper_doi 10.1039/C7RA12136A
_journal_volume 8
_journal_year 2018
_chemical_absolute_configuration unk
_chemical_formula_moiety 'C21 H17 N O'
_chemical_formula_sum 'C21 H17 N O'
_chemical_formula_weight 299.36
_chemical_name_systematic
;
 ? 
;
_space_group_crystal_system monoclinic
_space_group_IT_number 7
_space_group_name_Hall 'P -2yc'
_space_group_name_H-M_alt 'P 1 c 1'
_symmetry_space_group_name_Hall 'P -2yc'
_symmetry_space_group_name_H-M 'P 1 c 1'
_atom_sites_solution_hydrogens geom
_atom_sites_solution_primary direct
_atom_sites_solution_secondary difmap
_audit_creation_date 2017-12-27
_audit_creation_method
;
Olex2 1.2
(compiled 2017.08.10 svn.r3458 for OlexSys, GUI svn.r5381)
;
_audit_update_record
;
2017-12-29 deposited with the CCDC.
2018-01-23 downloaded from the CCDC.
;
_cell_angle_alpha 90.00
_cell_angle_beta 94.221(6)
_cell_angle_gamma 90.00
_cell_formula_units_Z 2
_cell_length_a 15.5556(11)
_cell_length_b 7.0185(5)
_cell_length_c 7.3310(5)
_cell_measurement_reflns_used 1653
_cell_measurement_temperature 294(2)
_cell_measurement_theta_max 73.5210
_cell_measurement_theta_min 5.7310
_cell_volume 798.21(10)
_computing_cell_refinement
;
CrysAlisPro, Agilent Technologies,
Version 1.171.37.35 (release 13-08-2014 CrysAlis171 .NET)
(compiled Aug 13 2014,18:06:01)
;
_computing_data_collection
;
CrysAlisPro, Agilent Technologies,
Version 1.171.37.35 (release 13-08-2014 CrysAlis171 .NET)
(compiled Aug 13 2014,18:06:01)
;
_computing_data_reduction
;
CrysAlisPro, Agilent Technologies,
Version 1.171.37.35 (release 13-08-2014 CrysAlis171 .NET)
(compiled Aug 13 2014,18:06:01)
;
_computing_molecular_graphics 'Olex2 (Dolomanov et al., 2009)'
_computing_publication_material 'Olex2 (Dolomanov et al., 2009)'
_computing_structure_refinement 'XL (Sheldrick, 2008)'
_computing_structure_solution 'SHELXS-97 (Sheldrick, 1990)'
_diffrn_ambient_temperature 294(2)
_diffrn_detector 'CCD plate'
_diffrn_detector_type AtlasS2
_diffrn_measured_fraction_theta_full 0.997
_diffrn_measured_fraction_theta_max 0.997
_diffrn_measurement_details
;
#__ type_ start__ end____ width___ exp.time_
  1 omega   16.00  115.00   1.0000    1.0000
omega____ theta____ kappa____ phi______ frames
    -       40.5455   38.0000  120.0000 99

#__ type_ start__ end____ width___ exp.time_
  2 omega   87.00  163.00   1.0000    1.0000
omega____ theta____ kappa____ phi______ frames
    -      107.1410   30.0000   60.0000 76

#__ type_ start__ end____ width___ exp.time_
  3 omega   71.00   97.00   1.0000    1.0000
omega____ theta____ kappa____ phi______ frames
    -       40.5455 -125.0000   30.0000 26

#__ type_ start__ end____ width___ exp.time_
  4 omega   34.00   79.00   1.0000    1.0000
omega____ theta____ kappa____ phi______ frames
    -       40.5455  -99.0000  120.0000 45

#__ type_ start__ end____ width___ exp.time_
  5 omega   41.00   87.00   1.0000    1.0000
omega____ theta____ kappa____ phi______ frames
    -      107.1410  -30.0000  120.0000 46

#__ type_ start__ end____ width___ exp.time_
  6 omega   55.00   81.00   1.0000    1.0000
omega____ theta____ kappa____ phi______ frames
    -      107.1410  -45.0000   90.0000 26

#__ type_ start__ end____ width___ exp.time_
  7 omega    5.00   32.00   1.0000    1.0000
omega____ theta____ kappa____ phi______ frames
    -       40.5455  -99.0000  120.0000 27

#__ type_ start__ end____ width___ exp.time_
  8 omega   36.00   64.00   1.0000    1.0000
omega____ theta____ kappa____ phi______ frames
    -      107.1410  -45.0000  -60.0000 28

#__ type_ start__ end____ width___ exp.time_
  9 omega   42.00   73.00   1.0000    1.0000
omega____ theta____ kappa____ phi______ frames
    -      107.1410  -30.0000  -60.0000 31

#__ type_ start__ end____ width___ exp.time_
 10 omega   51.00   80.00   1.0000    1.0000
omega____ theta____ kappa____ phi______ frames
    -      107.1410  -30.0000 -120.0000 29

#__ type_ start__ end____ width___ exp.time_
 11 omega   40.00   84.00   1.0000    1.0000
omega____ theta____ kappa____ phi______ frames
    -      107.1410  -45.0000 -150.0000 44

#__ type_ start__ end____ width___ exp.time_
 12 omega   34.00  121.00   1.0000    1.0000
omega____ theta____ kappa____ phi______ frames
    -      107.1410 -125.0000  -90.0000 87

#__ type_ start__ end____ width___ exp.time_
 13 omega  -60.00   -2.00   1.0000    1.0000
omega____ theta____ kappa____ phi______ frames
    -      -40.5455  125.0000  -60.0000 58
;
_diffrn_measurement_device 'four-circle diffractometer'
_diffrn_measurement_device_type 'SuperNova, Dual, Cu at zero, AtlasS2'
_diffrn_measurement_method '\w scans'
_diffrn_orient_matrix_UB_11 0.0009711000
_diffrn_orient_matrix_UB_12 0.1444963000
_diffrn_orient_matrix_UB_13 0.1582833000
_diffrn_orient_matrix_UB_21 -0.0965038000
_diffrn_orient_matrix_UB_22 -0.0376555000
_diffrn_orient_matrix_UB_23 0.0193610000
_diffrn_orient_matrix_UB_31 0.0235086000
_diffrn_orient_matrix_UB_32 -0.1608611000
_diffrn_orient_matrix_UB_33 0.1376758000
_diffrn_radiation_monochromator mirror
_diffrn_radiation_probe x-ray
_diffrn_radiation_type CuK\a
_diffrn_radiation_wavelength 1.54184
_diffrn_reflns_av_R_equivalents 0.0400
_diffrn_reflns_av_unetI/netI 0.0375
_diffrn_reflns_limit_h_max 18
_diffrn_reflns_limit_h_min -11
_diffrn_reflns_limit_k_max 5
_diffrn_reflns_limit_k_min -8
_diffrn_reflns_limit_l_max 8
_diffrn_reflns_limit_l_min -8
_diffrn_reflns_number 2470
_diffrn_reflns_theta_full 67.03
_diffrn_reflns_theta_max 67.03
_diffrn_reflns_theta_min 5.70
_diffrn_source 'sealed X-ray tube'
_diffrn_source_type 'SuperNova (Cu) X-ray Source'
_exptl_absorpt_coefficient_mu 0.595
_exptl_absorpt_correction_T_max 0.8901
_exptl_absorpt_correction_T_min 0.8702
_exptl_absorpt_correction_type multi-scan
_exptl_absorpt_process_details
;
CrysAlisPro, Agilent Technologies,
Version 1.171.37.35 (release 13-08-2014 CrysAlis171 .NET)
(compiled Aug 13 2014,18:06:01)
Empirical absorption correction using spherical harmonics,
 implemented in SCALE3 ABSPACK scaling algorithm.
;
_exptl_crystal_colour colorless
_exptl_crystal_density_diffrn 1.246
_exptl_crystal_density_method 'not measured'
_exptl_crystal_description prism
_exptl_crystal_F_000 316
_exptl_crystal_size_max 0.24
_exptl_crystal_size_mid 0.2
_exptl_crystal_size_min 0.2
_refine_diff_density_max 0.235
_refine_diff_density_min -0.392
_refine_diff_density_rms 0.067
_refine_ls_abs_structure_details 'Flack H D (1983), Acta Cryst. A39, 876-881'
_refine_ls_abs_structure_Flack 0.3(8)
_refine_ls_extinction_method none
_refine_ls_goodness_of_fit_ref 1.139
_refine_ls_hydrogen_treatment constr
_refine_ls_matrix_type full
_refine_ls_number_parameters 208
_refine_ls_number_reflns 1658
_refine_ls_number_restraints 2
_refine_ls_restrained_S_all 1.139
_refine_ls_R_factor_all 0.0737
_refine_ls_R_factor_gt 0.0712
_refine_ls_shift/su_max 0.000
_refine_ls_shift/su_mean 0.000
_refine_ls_structure_factor_coef Fsqd
_refine_ls_weighting_details 'calc w=1/[\s^2^(Fo^2^)+(0.1597P)^2^+0.0000P] where P=(Fo^2^+2Fc^2^)/3'
_refine_ls_weighting_scheme calc
_refine_ls_wR_factor_gt 0.2176
_refine_ls_wR_factor_ref 0.2227
_reflns_number_gt 1508
_reflns_number_total 1658
_reflns_threshold_expression >2sigma(I)
_cod_data_source_file c7ra12136a2.cif
_cod_data_source_block 3ea
_cod_original_cell_volume 798.20(10)
_cod_database_code 7230059
_chemical_oxdiff_formula 'C H O N S'
_reflns_odcompleteness_completeness 99.68
_reflns_odcompleteness_iscentric 1
_reflns_odcompleteness_theta 66.97
_olex2_refinement_description
;
1. Fixed Uiso
 At 1.2 times of:
  All C(H) groups, All C(H,H) groups
2.a Secondary CH2 refined with riding coordinates:
 C1(H1A,H1B), C4(H4A,H4B)
2.b Aromatic/amide H refined with riding coordinates:
 C5(H5), C7(H7), C8(H8), C10(H10), C11(H11), C12(H12), C13(H13), C14(H14),
 C16(H16), C17(H17), C18(H18), C19(H19), C20(H20)
;
_olex2_submission_special_instructions 'No special instructions were received'

loop_
_space_group_symop_id
_space_group_symop_operation_xyz
1 'x, y, z'
2 'x, -y, z+1/2'

loop_
_atom_site_label
_atom_site_type_symbol
_atom_site_fract_x
_atom_site_fract_y
_atom_site_fract_z
_atom_site_U_iso_or_equiv
_atom_site_adp_type
_atom_site_occupancy
_atom_site_calc_flag
_atom_site_refinement_flags_posn
C1 C 0.4874(3) 0.2691(5) 0.3023(7) 0.0437(10) Uani 1 d .
H1A H 0.5004 0.3846 0.2370 0.052 Uiso 1 calc R
H1B H 0.4998 0.1596 0.2279 0.052 Uiso 1 calc R
C2 C 0.5368(4) 0.2608(4) 0.4846(6) 0.0431(10) Uani 1 d .
C3 C 0.4810(3) 0.2412(5) 0.6244(7) 0.0432(10) Uani 1 d .
C4 C 0.3890(4) 0.2443(6) 0.5482(7) 0.0526(13) Uani 1 d .
H4A H 0.3599 0.1261 0.5741 0.063 Uiso 1 calc R
H4B H 0.3578 0.3499 0.5976 0.063 Uiso 1 calc R
C5 C 0.6257(3) 0.2662(5) 0.5251(7) 0.0468(11) Uani 1 d .
H5 H 0.6628 0.2797 0.4320 0.056 Uiso 1 calc R
C6 C 0.6587(3) 0.2510(4) 0.7075(7) 0.0465(11) Uani 1 d .
C7 C 0.6014(4) 0.2319(5) 0.8438(7) 0.0500(11) Uani 1 d .
H7 H 0.6232 0.2212 0.9648 0.060 Uiso 1 calc R
C8 C 0.5131(4) 0.2282(6) 0.8050(7) 0.0519(12) Uani 1 d .
H8 H 0.4761 0.2173 0.8984 0.062 Uiso 1 calc R
C9 C 0.7540(3) 0.2524(5) 0.7557(7) 0.0481(11) Uani 1 d .
C10 C 0.8082(3) 0.3712(6) 0.6672(7) 0.0603(11) Uani 1 d .
H10 H 0.7855 0.4514 0.5749 0.072 Uiso 1 calc R
C11 C 0.8970(3) 0.3721(8) 0.7150(8) 0.0703(14) Uani 1 d .
H11 H 0.9333 0.4506 0.6534 0.084 Uiso 1 calc R
C12 C 0.9300(4) 0.2553(7) 0.8545(11) 0.0711(16) Uani 1 d .
H12 H 0.9887 0.2584 0.8899 0.085 Uiso 1 calc R
C13 C 0.8778(4) 0.1366(8) 0.9399(8) 0.0716(14) Uani 1 d .
H13 H 0.9011 0.0554 1.0309 0.086 Uiso 1 calc R
C14 C 0.7898(4) 0.1343(7) 0.8935(7) 0.0624(12) Uani 1 d .
H14 H 0.7545 0.0532 0.9548 0.075 Uiso 1 calc R
C15 C 0.2420(4) 0.2543(5) 0.2715(8) 0.0491(11) Uani 1 d .
C16 C 0.1866(3) 0.1132(6) 0.1973(7) 0.0588(11) Uani 1 d .
H16 H 0.2070 0.0211 0.1202 0.071 Uiso 1 calc R
C17 C 0.1008(3) 0.1112(7) 0.2391(7) 0.0671(13) Uani 1 d .
H17 H 0.0644 0.0152 0.1920 0.081 Uiso 1 calc R
C18 C 0.0692(4) 0.2494(8) 0.3494(9) 0.0740(19) Uani 1 d .
H18 H 0.0116 0.2478 0.3754 0.089 Uiso 1 calc R
C19 C 0.1235(3) 0.3899(8) 0.4207(7) 0.0673(14) Uani 1 d .
H19 H 0.1027 0.4834 0.4958 0.081 Uiso 1 calc R
C20 C 0.2098(3) 0.3920(6) 0.3804(7) 0.0581(11) Uani 1 d .
H20 H 0.2460 0.4881 0.4280 0.070 Uiso 1 calc R
C21 C 0.3336(3) 0.2554(5) 0.2165(7) 0.0472(11) Uani 1 d .
N1 N 0.3966(3) 0.2676(4) 0.3506(5) 0.0460(9) Uani 1 d .
O1 O 0.3474(3) 0.2481(4) 0.0561(6) 0.0650(11) Uani 1 d .

loop_
_atom_site_aniso_label
_atom_site_aniso_U_11
_atom_site_aniso_U_22
_atom_site_aniso_U_33
_atom_site_aniso_U_23
_atom_site_aniso_U_13
_atom_site_aniso_U_12
C1 0.035(2) 0.063(2) 0.034(2) 0.0045(16) 0.0114(18) 0.0005(16)
C2 0.043(2) 0.0541(19) 0.033(2) -0.0001(13) 0.009(2) 0.0007(15)
C3 0.039(3) 0.057(2) 0.036(3) 0.0009(13) 0.0142(19) 0.0013(14)
C4 0.045(3) 0.080(3) 0.034(3) 0.0035(15) 0.009(2) 0.0050(17)
C5 0.041(3) 0.066(2) 0.035(2) 0.0008(16) 0.014(2) 0.0011(17)
C6 0.042(3) 0.057(2) 0.042(3) -0.0006(14) 0.009(2) -0.0010(15)
C7 0.051(3) 0.069(2) 0.030(2) 0.0029(15) 0.007(2) -0.0015(18)
C8 0.044(2) 0.074(3) 0.039(3) 0.0001(17) 0.016(2) -0.0008(19)
C9 0.041(3) 0.062(2) 0.042(3) -0.0017(14) 0.006(2) -0.0040(15)
C10 0.055(3) 0.077(3) 0.050(2) 0.0063(19) 0.008(2) -0.004(2)
C11 0.052(3) 0.094(3) 0.066(3) 0.000(2) 0.013(2) -0.013(2)
C12 0.044(3) 0.093(4) 0.075(4) -0.011(2) -0.001(3) -0.002(2)
C13 0.057(3) 0.085(3) 0.071(3) 0.008(2) -0.010(3) 0.002(2)
C14 0.057(3) 0.069(2) 0.060(3) 0.009(2) 0.001(2) -0.005(2)
C15 0.039(2) 0.070(3) 0.039(2) 0.0017(14) 0.003(2) 0.0034(15)
C16 0.046(2) 0.081(3) 0.050(2) -0.009(2) 0.0037(19) 0.000(2)
C17 0.045(3) 0.097(3) 0.059(3) -0.002(2) 0.007(2) -0.012(2)
C18 0.041(3) 0.133(6) 0.050(3) 0.007(2) 0.013(3) 0.008(2)
C19 0.048(3) 0.104(4) 0.051(3) -0.013(2) 0.009(2) 0.018(2)
C20 0.043(2) 0.081(3) 0.050(2) -0.009(2) 0.0038(19) 0.008(2)
C21 0.039(3) 0.064(2) 0.039(3) 0.0012(13) 0.008(2) 0.0020(15)
N1 0.033(2) 0.072(2) 0.033(2) 0.0020(13) 0.0100(16) 0.0048(14)
O1 0.048(2) 0.110(3) 0.038(2) -0.0028(13) 0.0096(18) 0.0038(13)

loop_
_atom_type_symbol
_atom_type_description
_atom_type_scat_dispersion_real
_atom_type_scat_dispersion_imag
_atom_type_scat_source
C C 0.0181 0.0091 'International Tables Vol C Tables 4.2.6.8 and 6.1.1.4'
H H 0.0000 0.0000 'International Tables Vol C Tables 4.2.6.8 and 6.1.1.4'
N N 0.0311 0.0180 'International Tables Vol C Tables 4.2.6.8 and 6.1.1.4'
O O 0.0492 0.0322 'International Tables Vol C Tables 4.2.6.8 and 6.1.1.4'

loop_
_geom_angle_atom_site_label_1
_geom_angle_atom_site_label_2
_geom_angle_atom_site_label_3
_geom_angle
H1A C1 H1B 109.1
C2 C1 H1A 111.2
C2 C1 H1B 111.2
N1 C1 H1A 111.2
N1 C1 H1B 111.2
N1 C1 C2 102.8(4)
C3 C2 C1 110.8(4)
C5 C2 C1 128.8(4)
C5 C2 C3 120.4(5)
C2 C3 C4 110.6(5)
C8 C3 C2 120.6(5)
C8 C3 C4 128.7(4)
C3 C4 H4A 111.2
C3 C4 H4B 111.2
H4A C4 H4B 109.1
N1 C4 C3 103.0(4)
N1 C4 H4A 111.2
N1 C4 H4B 111.2
C2 C5 H5 120.4
C2 C5 C6 119.3(4)
C6 C5 H5 120.4
C5 C6 C9 120.7(5)
C7 C6 C5 118.9(5)
C7 C6 C9 120.4(5)
C6 C7 H7 118.9
C8 C7 C6 122.2(5)
C8 C7 H7 118.9
C3 C8 H8 120.7
C7 C8 C3 118.6(4)
C7 C8 H8 120.7
C10 C9 C6 121.4(4)
C10 C9 C14 118.3(5)
C14 C9 C6 120.3(4)
C9 C10 H10 119.6
C9 C10 C11 120.7(5)
C11 C10 H10 119.6
C10 C11 H11 120.3
C12 C11 C10 119.3(5)
C12 C11 H11 120.3
C11 C12 H12 119.8
C13 C12 C11 120.4(6)
C13 C12 H12 119.8
C12 C13 H13 119.7
C12 C13 C14 120.7(5)
C14 C13 H13 119.7
C9 C14 H14 119.7
C13 C14 C9 120.5(5)
C13 C14 H14 119.7
C16 C15 C21 117.9(4)
C20 C15 C16 119.1(5)
C20 C15 C21 122.9(4)
C15 C16 H16 120.1
C17 C16 C15 119.7(4)
C17 C16 H16 120.1
C16 C17 H17 119.6
C18 C17 C16 120.8(5)
C18 C17 H17 119.6
C17 C18 H18 120.2
C17 C18 C19 119.5(5)
C19 C18 H18 120.2
C18 C19 H19 120.0
C18 C19 C20 120.0(4)
C20 C19 H19 120.0
C15 C20 C19 120.9(5)
C15 C20 H20 119.6
C19 C20 H20 119.6
N1 C21 C15 117.3(4)
O1 C21 C15 119.8(5)
O1 C21 N1 122.9(5)
C4 N1 C1 112.6(4)
C21 N1 C1 118.9(4)
C21 N1 C4 127.5(4)

loop_
_geom_bond_atom_site_label_1
_geom_bond_atom_site_label_2
_geom_bond_distance
C1 H1A 0.9700
C1 H1B 0.9700
C1 C2 1.493(7)
C1 N1 1.481(5)
C2 C3 1.397(6)
C2 C5 1.394(7)
C3 C4 1.499(7)
C3 C8 1.383(7)
C4 H4A 0.9700
C4 H4B 0.9700
C4 N1 1.471(7)
C5 H5 0.9300
C5 C6 1.401(7)
C6 C7 1.393(7)
C6 C9 1.498(7)
C7 H7 0.9300
C7 C8 1.381(8)
C8 H8 0.9300
C9 C10 1.381(7)
C9 C14 1.391(7)
C10 H10 0.9300
C10 C11 1.399(7)
C11 H11 0.9300
C11 C12 1.381(9)
C12 H12 0.9300
C12 C13 1.349(9)
C13 H13 0.9300
C13 C14 1.386(7)
C14 H14 0.9300
C15 C16 1.396(7)
C15 C20 1.371(7)
C15 C21 1.510(7)
C16 H16 0.9300
C16 C17 1.391(6)
C17 H17 0.9300
C17 C18 1.376(8)
C18 H18 0.9300
C18 C19 1.376(8)
C19 H19 0.9300
C19 C20 1.397(6)
C20 H20 0.9300
C21 N1 1.339(7)
C21 O1 1.212(6)

loop_
_geom_torsion_atom_site_label_1
_geom_torsion_atom_site_label_2
_geom_torsion_atom_site_label_3
_geom_torsion_atom_site_label_4
_geom_torsion
C1 C2 C3 C4 -2.8(4)
C1 C2 C3 C8 179.2(3)
C1 C2 C5 C6 -178.2(3)
C2 C1 N1 C4 -4.4(4)
C2 C1 N1 C21 -173.6(3)
C2 C3 C4 N1 0.0(4)
C2 C3 C8 C7 -1.1(6)
C2 C5 C6 C7 -0.3(5)
C2 C5 C6 C9 178.8(3)
C3 C2 C5 C6 0.2(5)
C3 C4 N1 C1 2.9(4)
C3 C4 N1 C21 171.0(3)
C4 C3 C8 C7 -178.7(3)
C5 C2 C3 C4 178.5(3)
C5 C2 C3 C8 0.5(5)
C5 C6 C7 C8 -0.3(5)
C5 C6 C9 C10 39.4(6)
C5 C6 C9 C14 -141.4(4)
C6 C7 C8 C3 1.0(6)
C6 C9 C10 C11 179.4(4)
C6 C9 C14 C13 -179.3(5)
C7 C6 C9 C10 -141.5(5)
C7 C6 C9 C14 37.7(6)
C8 C3 C4 N1 177.8(4)
C9 C6 C7 C8 -179.4(3)
C9 C10 C11 C12 -1.2(8)
C10 C9 C14 C13 0.0(7)
C10 C11 C12 C13 2.2(9)
C11 C12 C13 C14 -2.2(9)
C12 C13 C14 C9 1.1(8)
C14 C9 C10 C11 0.1(7)
C15 C16 C17 C18 1.6(8)
C15 C21 N1 C1 180.0(3)
C15 C21 N1 C4 12.5(6)
C16 C15 C20 C19 1.5(8)
C16 C15 C21 N1 -130.9(5)
C16 C15 C21 O1 50.1(6)
C16 C17 C18 C19 -0.8(8)
C17 C18 C19 C20 0.3(8)
C18 C19 C20 C15 -0.7(7)
C20 C15 C16 C17 -1.9(8)
C20 C15 C21 N1 53.5(6)
C20 C15 C21 O1 -125.5(5)
C21 C15 C16 C17 -177.7(4)
C21 C15 C20 C19 177.0(5)
N1 C1 C2 C3 4.3(4)
N1 C1 C2 C5 -177.1(3)
O1 C21 N1 C1 -1.1(6)
O1 C21 N1 C4 -168.6(4)
